data_1561594
loop_
_publ_author_name
'Latshaw, Allison M.'
'Yeon, Jeongho'
'Smith, Mark D.'
'zur Loye, Hans-Conrad'

_publ_section_title
;
 Synthesis, structure, and polymorphism of A3LnSi2O7 (A=Na, K; Ln=Sm, Ho,
 Yb)
;
_journal_name_full 'Journal of Solid State Chemistry'
_journal_page_first 100
_journal_page_last 106
_journal_paper_doi 10.1016/j.jssc.2015.12.013
_journal_volume 235
_journal_year 2016
_chemical_formula_moiety 'K3 O7 Si2 Sm'
_chemical_formula_sum 'K3 O7 Si2 Sm'
_chemical_formula_weight 435.83
_space_group_crystal_system hexagonal
_space_group_IT_number 193
_space_group_name_Hall '-P 6c 2'
_space_group_name_H-M_alt 'P 63/m c m'
_atom_sites_solution_hydrogens .
_cell_angle_alpha 90
_cell_angle_beta 90
_cell_angle_gamma 120
_cell_formula_units_Z 6
_cell_length_a 9.97640(10)
_cell_length_b 9.97640(10)
_cell_length_c 14.4844(3)
_cell_measurement_reflns_used 7870
_cell_measurement_temperature 296(2)
_cell_measurement_theta_max 35.080
_cell_measurement_theta_min 2.812
_cell_volume 1248.47(3)
_computing_cell_refinement 'SAINT-Plus Version 6.45 (Bruker, 2001)'
_computing_data_collection 'SMART Version 5.631 (Bruker, 2001)'
_computing_data_reduction 'SAINT-Plus Version 6.45 (Bruker, 2001)'
_computing_molecular_graphics various
_computing_publication_material various
_computing_structure_refinement 'SHELXL-2013 (Sheldrick, 2013)'
_computing_structure_solution 'SHELXS97 (Sheldrick, 1997)'
_diffrn_ambient_temperature 296(2)
_diffrn_measured_fraction_theta_full 1.000
_diffrn_measured_fraction_theta_max 1.000
_diffrn_measurement_device_type 'Bruker SMART APEX CCD diffractometer'
_diffrn_measurement_method 'omega and phi scans'
_diffrn_radiation_type MoK\a
_diffrn_radiation_wavelength 0.71073
_diffrn_reflns_av_R_equivalents 0.0363
_diffrn_reflns_av_unetI/netI 0.0125
_diffrn_reflns_Laue_measured_fraction_full 1.000
_diffrn_reflns_Laue_measured_fraction_max 1.000
_diffrn_reflns_limit_h_max 15
_diffrn_reflns_limit_h_min -15
_diffrn_reflns_limit_k_max 14
_diffrn_reflns_limit_k_min -14
_diffrn_reflns_limit_l_max 23
_diffrn_reflns_limit_l_min -23
_diffrn_reflns_number 28791
_diffrn_reflns_point_group_measured_fraction_full 1.000
_diffrn_reflns_point_group_measured_fraction_max 1.000
_diffrn_reflns_theta_full 25.242
_diffrn_reflns_theta_max 35.267
_diffrn_reflns_theta_min 2.357
_diffrn_source 'sealed tube'
_exptl_absorpt_coefficient_mu 8.842
_exptl_absorpt_correction_T_max 1.0000
_exptl_absorpt_correction_T_min 0.6204
_exptl_absorpt_correction_type multi-scan
_exptl_absorpt_process_details 'SADABS Version 2.05 (Bruker, 2001)'
_exptl_crystal_colour colorless
_exptl_crystal_density_diffrn 3.478
_exptl_crystal_description prism
_exptl_crystal_F_000 1218
_exptl_crystal_size_max 0.140
_exptl_crystal_size_mid 0.100
_exptl_crystal_size_min 0.080
_refine_diff_density_max 1.035
_refine_diff_density_min -0.784
_refine_diff_density_rms 0.166
_refine_ls_extinction_coef 0.00074(14)
_refine_ls_extinction_expression Fc^*^=kFc[1+0.001xFc^2^\l^3^/sin(2\q)]^-1/4^
_refine_ls_extinction_method SHELXL
_refine_ls_goodness_of_fit_ref 1.184
_refine_ls_hydrogen_treatment undef
_refine_ls_matrix_type full
_refine_ls_number_parameters 41
_refine_ls_number_reflns 1047
_refine_ls_number_restraints 0
_refine_ls_restrained_S_all 1.184
_refine_ls_R_factor_all 0.0354
_refine_ls_R_factor_gt 0.0279
_refine_ls_shift/su_max 0.000
_refine_ls_shift/su_mean 0.000
_refine_ls_structure_factor_coef Fsqd
_refine_ls_weighting_details 'w=1/[\s^2^(Fo^2^)+(0.0354P)^2^+2.4953P] where P=(Fo^2^+2Fc^2^)/3'
_refine_ls_weighting_scheme calc
_refine_ls_wR_factor_gt 0.0733
_refine_ls_wR_factor_ref 0.0766
_reflns_number_gt 881
_reflns_number_total 1047
_reflns_threshold_expression 'I > 2\s(I)'
_cod_data_source_file mmc1.cif
_cod_data_source_block K3SmSi2O7
_cod_original_cell_volume 1248.47(4)
_cod_database_code 1561594
_shelx_space_group_comment
; 
The symmetry employed for this shelxl refinement is uniquely defined 
by the following loop, which should always be used as a source of 
symmetry information in preference to the above space-group names. 
They are only intended as comments. 
;
_shelx_estimated_absorpt_t_min 0.371
_shelx_estimated_absorpt_t_max 0.538
_shelxl_version_number 2013-4

loop_
_space_group_symop_operation_xyz
'x, y, z'
'-y, x-y, z'
'-x+y, -x, z'
'-x, -y, z+1/2'
'y, -x+y, z+1/2'
'x-y, x, z+1/2'
'y, x, -z+1/2'
'x-y, -y, -z+1/2'
'-x, -x+y, -z+1/2'
'-y, -x, -z'
'-x+y, y, -z'
'x, x-y, -z'
'-x, -y, -z'
'y, -x+y, -z'
'x-y, x, -z'
'x, y, -z-1/2'
'-y, x-y, -z-1/2'
'-x+y, -x, -z-1/2'
'-y, -x, z-1/2'
'-x+y, y, z-1/2'
'x, x-y, z-1/2'
'y, x, z'
'x-y, -y, z'
'-x, -x+y, z'

loop_
_atom_site_label
_atom_site_type_symbol
_atom_site_fract_x
_atom_site_fract_y
_atom_site_fract_z
_atom_site_U_iso_or_equiv
_atom_site_adp_type
_atom_site_occupancy
_atom_site_site_symmetry_order
_atom_site_calc_flag
_atom_site_refinement_flags_posn
_atom_site_refinement_flags_adp
_atom_site_refinement_flags_occupancy
_atom_site_disorder_assembly
_atom_site_disorder_group
Sm1 Sm 0.0000 0.0000 0.2500 0.00712(11) Uani 1 12 d S T P . .
Sm2 Sm 0.3333 0.6667 0.0000 0.00729(10) Uani 1 6 d S T P . .
K1 K 0.33091(8) 0.0000 0.09067(6) 0.02001(18) Uani 1 2 d S T P . .
K2 K 0.3333 0.6667 0.2500 0.0189(3) Uani 1 6 d S T P . .
K3 K 0.0000 0.0000 0.0000 0.0174(4) Uani 1 12 d S T P . .
Si1 Si 0.65878(8) 0.0000 0.14352(6) 0.00733(17) Uani 1 2 d S T P . .
O1 O 0.6782(2) 0.5249(2) 0.90624(13) 0.0165(4) Uani 1 1 d . . . . .
O2 O 0.8216(2) 0.0000 0.14536(16) 0.0134(4) Uani 1 2 d S T P . .
O3 O 0.5975(4) 0.0000 0.2500 0.0151(7) Uani 1 4 d S T P . .

loop_
_atom_site_aniso_label
_atom_site_aniso_U_11
_atom_site_aniso_U_22
_atom_site_aniso_U_33
_atom_site_aniso_U_23
_atom_site_aniso_U_13
_atom_site_aniso_U_12
Sm1 0.00702(13) 0.00702(13) 0.00733(18) 0.000 0.000 0.00351(7)
Sm2 0.00701(11) 0.00701(11) 0.00785(15) 0.000 0.000 0.00351(6)
K1 0.0174(3) 0.0133(3) 0.0279(4) 0.000 0.0045(3) 0.00665(17)
K2 0.0215(5) 0.0215(5) 0.0138(6) 0.000 0.000 0.0107(2)
K3 0.0204(6) 0.0204(6) 0.0114(8) 0.000 0.000 0.0102(3)
Si1 0.0071(3) 0.0080(4) 0.0072(3) 0.000 -0.0005(2) 0.00398(18)
O1 0.0186(9) 0.0134(8) 0.0193(8) 0.0054(6) -0.0014(6) 0.0094(7)
O2 0.0110(7) 0.0226(12) 0.0105(9) 0.000 -0.0014(7) 0.0113(6)
O3 0.0150(11) 0.028(2) 0.0066(12) 0.000 0.000 0.0140(10)

loop_
_atom_type_symbol
_atom_type_description
_atom_type_scat_dispersion_real
_atom_type_scat_dispersion_imag
_atom_type_scat_source
O O 0.0106 0.0060 'International Tables Vol C Tables 4.2.6.8 and 6.1.1.4'
Si Si 0.0817 0.0704 'International Tables Vol C Tables 4.2.6.8 and 6.1.1.4'
K K 0.2009 0.2494 'International Tables Vol C Tables 4.2.6.8 and 6.1.1.4'
Sm Sm -0.1638 3.4418 'International Tables Vol C Tables 4.2.6.8 and 6.1.1.4'

loop_
_geom_angle_atom_site_label_1
_geom_angle_atom_site_label_2
_geom_angle_atom_site_label_3
_geom_angle
_geom_angle_site_symmetry_1
_geom_angle_site_symmetry_3
O2 Sm1 O2 135.24(4) 18_666 2_545
O2 Sm1 O2 135.24(4) 18_666 1_455
O2 Sm1 O2 82.51(9) 2_545 1_455
O2 Sm1 O2 80.82(12) 18_666 3_665
O2 Sm1 O2 82.51(9) 2_545 3_665
O2 Sm1 O2 82.51(9) 1_455 3_665
O2 Sm1 O2 82.51(9) 18_666 17_546
O2 Sm1 O2 80.82(12) 2_545 17_546
O2 Sm1 O2 135.24(4) 1_455 17_546
O2 Sm1 O2 135.24(4) 3_665 17_546
O2 Sm1 O2 82.51(9) 18_666 16_456
O2 Sm1 O2 135.24(4) 2_545 16_456
O2 Sm1 O2 80.82(12) 1_455 16_456
O2 Sm1 O2 135.24(4) 3_665 16_456
O2 Sm1 O2 82.51(9) 17_546 16_456
O2 Sm1 K3 130.41(6) 18_666 .
O2 Sm1 K3 49.59(6) 2_545 .
O2 Sm1 K3 49.59(6) 1_455 .
O2 Sm1 K3 49.59(6) 3_665 .
O2 Sm1 K3 130.41(6) 17_546 .
O2 Sm1 K3 130.41(6) 16_456 .
O2 Sm1 K3 49.59(6) 18_666 4
O2 Sm1 K3 130.41(6) 2_545 4
O2 Sm1 K3 130.41(6) 1_455 4
O2 Sm1 K3 130.41(6) 3_665 4
O2 Sm1 K3 49.59(6) 17_546 4
O2 Sm1 K3 49.59(6) 16_456 4
K3 Sm1 K3 180.0 . 4
O2 Sm1 K1 174.55(6) 18_666 3
O2 Sm1 K1 46.887(15) 2_545 3
O2 Sm1 K1 46.887(15) 1_455 3
O2 Sm1 K1 104.64(6) 3_665 3
O2 Sm1 K1 93.40(4) 17_546 3
O2 Sm1 K1 93.40(4) 16_456 3
K3 Sm1 K1 55.045(13) . 3
K3 Sm1 K1 124.955(13) 4 3
O2 Sm1 K1 46.887(15) 18_666 16_556
O2 Sm1 K1 93.40(4) 2_545 16_556
O2 Sm1 K1 174.55(6) 1_455 16_556
O2 Sm1 K1 93.40(4) 3_665 16_556
O2 Sm1 K1 46.888(15) 17_546 16_556
O2 Sm1 K1 104.64(6) 16_456 16_556
K3 Sm1 K1 124.955(13) . 16_556
K3 Sm1 K1 55.045(13) 4 16_556
K1 Sm1 K1 131.615(8) 3 16_556
O2 Sm1 K1 46.887(15) 18_666 17_556
O2 Sm1 K1 174.55(6) 2_545 17_556
O2 Sm1 K1 93.40(4) 1_455 17_556
O2 Sm1 K1 93.40(4) 3_665 17_556
O2 Sm1 K1 104.64(6) 17_546 17_556
O2 Sm1 K1 46.888(15) 16_456 17_556
K3 Sm1 K1 124.955(13) . 17_556
K3 Sm1 K1 55.045(13) 4 17_556
K1 Sm1 K1 131.615(8) 3 17_556
K1 Sm1 K1 90.437(18) 16_556 17_556
O2 Sm1 K1 104.64(6) 18_666 18_556
O2 Sm1 K1 93.40(4) 2_545 18_556
O2 Sm1 K1 93.40(4) 1_455 18_556
O2 Sm1 K1 174.55(6) 3_665 18_556
O2 Sm1 K1 46.888(15) 17_546 18_556
O2 Sm1 K1 46.888(15) 16_456 18_556
K3 Sm1 K1 124.955(13) . 18_556
K3 Sm1 K1 55.045(13) 4 18_556
K1 Sm1 K1 69.91(3) 3 18_556
K1 Sm1 K1 90.437(18) 16_556 18_556
K1 Sm1 K1 90.437(18) 17_556 18_556
O1 Sm2 O1 87.94(9) 24_664 15_556
O1 Sm2 O1 88.69(7) 24_664 23_564
O1 Sm2 O1 94.90(9) 15_556 23_564
O1 Sm2 O1 94.90(9) 24_664 14_566
O1 Sm2 O1 88.69(7) 15_556 14_566
O1 Sm2 O1 175.02(9) 23_564 14_566
O1 Sm2 O1 88.69(7) 24_664 22_554
O1 Sm2 O1 175.02(9) 15_556 22_554
O1 Sm2 O1 88.69(7) 23_564 22_554
O1 Sm2 O1 87.94(9) 14_566 22_554
O1 Sm2 O1 175.02(9) 24_664 13_666
O1 Sm2 O1 88.69(7) 15_556 13_666
O1 Sm2 O1 87.94(9) 23_564 13_666
O1 Sm2 O1 88.69(7) 14_566 13_666
O1 Sm2 O1 94.90(9) 22_554 13_666
O1 Sm2 K1 50.94(5) 24_664 14_565
O1 Sm2 K1 57.72(5) 15_556 14_565
O1 Sm2 K1 56.50(5) 23_564 14_565
O1 Sm2 K1 128.48(5) 14_566 14_565
O1 Sm2 K1 122.24(5) 22_554 14_565
O1 Sm2 K1 124.08(5) 13_666 14_565
O1 Sm2 K1 57.72(5) 24_664 1_565
O1 Sm2 K1 50.94(5) 15_556 1_565
O1 Sm2 K1 128.48(5) 23_564 1_565
O1 Sm2 K1 56.50(5) 14_566 1_565
O1 Sm2 K1 124.08(5) 22_554 1_565
O1 Sm2 K1 122.24(5) 13_666 1_565
K1 Sm2 K1 72.05(3) 14_565 1_565
O1 Sm2 K1 56.50(5) 24_664 13_665
O1 Sm2 K1 124.08(5) 15_556 13_665
O1 Sm2 K1 122.24(5) 23_564 13_665
O1 Sm2 K1 57.72(5) 14_566 13_665
O1 Sm2 K1 50.94(5) 22_554 13_665
O1 Sm2 K1 128.48(5) 13_666 13_665
K1 Sm2 K1 107.390(15) 14_565 13_665
K1 Sm2 K1 73.18(2) 1_565 13_665
O1 Sm2 K1 124.08(5) 24_664 2
O1 Sm2 K1 56.50(5) 15_556 2
O1 Sm2 K1 57.72(5) 23_564 2
O1 Sm2 K1 122.24(5) 14_566 2
O1 Sm2 K1 128.48(5) 22_554 2
O1 Sm2 K1 50.94(5) 13_666 2
K1 Sm2 K1 73.18(2) 14_565 2
K1 Sm2 K1 107.390(15) 1_565 2
K1 Sm2 K1 179.33(2) 13_665 2
O1 Sm2 K1 128.48(5) 24_664 3_665
O1 Sm2 K1 122.24(5) 15_556 3_665
O1 Sm2 K1 124.08(5) 23_564 3_665
O1 Sm2 K1 50.94(5) 14_566 3_665
O1 Sm2 K1 57.72(5) 22_554 3_665
O1 Sm2 K1 56.50(5) 13_666 3_665
K1 Sm2 K1 179.33(2) 14_565 3_665
K1 Sm2 K1 107.390(15) 1_565 3_665
K1 Sm2 K1 72.05(3) 13_665 3_665
K1 Sm2 K1 107.390(15) 2 3_665
O1 Sm2 K1 122.24(5) 24_664 15
O1 Sm2 K1 128.48(5) 15_556 15
O1 Sm2 K1 50.94(5) 23_564 15
O1 Sm2 K1 124.08(5) 14_566 15
O1 Sm2 K1 56.50(5) 22_554 15
O1 Sm2 K1 57.72(5) 13_666 15
K1 Sm2 K1 107.390(15) 14_565 15
K1 Sm2 K1 179.33(2) 1_565 15
K1 Sm2 K1 107.390(15) 13_665 15
K1 Sm2 K1 72.05(3) 2 15
K1 Sm2 K1 73.18(2) 3_665 15
O1 K1 O1 172.88(8) 15_546 10_666
O1 K1 O2 55.17(6) 15_546 2_545
O1 K1 O2 117.73(6) 10_666 2_545
O1 K1 O2 117.73(6) 15_546 3_665
O1 K1 O2 55.17(6) 10_666 3_665
O2 K1 O2 62.56(9) 2_545 3_665
O1 K1 O1 119.54(2) 15_546 12_556
O1 K1 O1 67.30(7) 10_666 12_556
O2 K1 O1 162.47(6) 2_545 12_556
O2 K1 O1 119.76(5) 3_665 12_556
O1 K1 O1 67.30(7) 15_546 14_556
O1 K1 O1 119.54(2) 10_666 14_556
O2 K1 O1 119.76(5) 2_545 14_556
O2 K1 O1 162.47(6) 3_665 14_556
O1 K1 O1 52.25(7) 12_556 14_556
O1 K1 O1 66.10(6) 15_546 24_654
O1 K1 O1 117.37(4) 10_666 24_654
O2 K1 O1 100.78(6) 2_545 24_654
O2 K1 O1 129.56(6) 3_665 24_654
O1 K1 O1 90.35(6) 12_556 24_654
O1 K1 O1 67.94(6) 14_556 24_654
O1 K1 O1 117.37(4) 15_546 2_654
O1 K1 O1 66.10(6) 10_666 2_654
O2 K1 O1 129.56(6) 2_545 2_654
O2 K1 O1 100.78(6) 3_665 2_654
O1 K1 O1 67.94(6) 12_556 2_654
O1 K1 O1 90.35(6) 14_556 2_654
O1 K1 O1 51.35(7) 24_654 2_654
O1 K1 Si1 93.14(4) 15_546 .
O1 K1 Si1 93.14(4) 10_666 .
O2 K1 Si1 136.87(5) 2_545 .
O2 K1 Si1 136.87(5) 3_665 .
O1 K1 Si1 28.66(3) 12_556 .
O1 K1 Si1 28.66(3) 14_556 .
O1 K1 Si1 89.12(4) 24_654 .
O1 K1 Si1 89.12(4) 2_654 .
O1 K1 Si1 91.03(4) 15_546 13_655
O1 K1 Si1 91.03(4) 10_666 13_655
O2 K1 Si1 106.93(5) 2_545 13_655
O2 K1 Si1 106.93(5) 3_665 13_655
O1 K1 Si1 89.29(4) 12_556 13_655
O1 K1 Si1 89.29(4) 14_556 13_655
O1 K1 Si1 28.33(3) 24_654 13_655
O1 K1 Si1 28.33(3) 2_654 13_655
Si1 K1 Si1 101.43(3) . 13_655
O1 K1 Si1 27.53(4) 15_546 2_545
O1 K1 Si1 145.47(5) 10_666 2_545
O2 K1 Si1 28.15(5) 2_545 2_545
O2 K1 Si1 90.47(5) 3_665 2_545
O1 K1 Si1 142.31(4) 12_556 2_545
O1 K1 Si1 92.10(4) 14_556 2_545
O1 K1 Si1 85.73(4) 24_654 2_545
O1 K1 Si1 131.93(4) 2_654 2_545
Si1 K1 Si1 113.70(2) . 2_545
Si1 K1 Si1 103.68(3) 13_655 2_545
O1 K1 Si1 145.47(5) 15_546 3_665
O1 K1 Si1 27.53(4) 10_666 3_665
O2 K1 Si1 90.47(5) 2_545 3_665
O2 K1 Si1 28.15(5) 3_665 3_665
O1 K1 Si1 92.10(4) 12_556 3_665
O1 K1 Si1 142.31(4) 14_556 3_665
O1 K1 Si1 131.93(4) 24_654 3_665
O1 K1 Si1 85.73(4) 2_654 3_665
Si1 K1 Si1 113.70(2) . 3_665
Si1 K1 Si1 103.68(3) 13_655 3_665
Si1 K1 Si1 117.95(4) 2_545 3_665
O1 K2 O1 143.02(3) 15_556 5_564
O1 K2 O1 101.27(7) 15_556 6_554
O1 K2 O1 66.64(5) 5_564 6_554
O1 K2 O1 66.64(5) 15_556 14_566
O1 K2 O1 101.27(7) 5_564 14_566
O1 K2 O1 143.02(3) 6_554 14_566
O1 K2 O1 66.64(5) 15_556 13_666
O1 K2 O1 143.02(3) 5_564 13_666
O1 K2 O1 143.02(3) 6_554 13_666
O1 K2 O1 66.64(5) 14_566 13_666
O1 K2 O1 143.02(3) 15_556 4_664
O1 K2 O1 66.64(5) 5_564 4_664
O1 K2 O1 66.64(5) 6_554 4_664
O1 K2 O1 143.02(3) 14_566 4_664
O1 K2 O1 101.27(7) 13_666 4_664
O1 K2 O3 52.10(4) 15_556 2
O1 K2 O3 116.35(5) 5_564 2
O1 K2 O3 52.10(4) 6_554 2
O1 K2 O3 116.35(5) 14_566 2
O1 K2 O3 99.81(5) 13_666 2
O1 K2 O3 99.81(5) 4_664 2
O1 K2 O3 99.81(5) 15_556 1_565
O1 K2 O3 52.10(4) 5_564 1_565
O1 K2 O3 99.81(5) 6_554 1_565
O1 K2 O3 52.10(4) 14_566 1_565
O1 K2 O3 116.35(5) 13_666 1_565
O1 K2 O3 116.35(5) 4_664 1_565
O3 K2 O3 120.0 2 1_565
O1 K2 O3 116.35(5) 15_556 3_665
O1 K2 O3 99.81(5) 5_564 3_665
O1 K2 O3 116.35(5) 6_554 3_665
O1 K2 O3 99.81(5) 14_566 3_665
O1 K2 O3 52.10(4) 13_666 3_665
O1 K2 O3 52.10(4) 4_664 3_665
O3 K2 O3 120.000(1) 2 3_665
O3 K2 O3 120.000(1) 1_565 3_665
O1 K2 Sm2 140.64(3) 15_556 16_556
O1 K2 Sm2 39.37(3) 5_564 16_556
O1 K2 Sm2 39.37(3) 6_554 16_556
O1 K2 Sm2 140.63(3) 14_566 16_556
O1 K2 Sm2 140.63(3) 13_666 16_556
O1 K2 Sm2 39.36(3) 4_664 16_556
O3 K2 Sm2 90.0 2 16_556
O3 K2 Sm2 90.0 1_565 16_556
O3 K2 Sm2 90.0 3_665 16_556
O1 K2 Sm2 39.37(3) 15_556 .
O1 K2 Sm2 140.63(3) 5_564 .
O1 K2 Sm2 140.63(3) 6_554 .
O1 K2 Sm2 39.37(3) 14_566 .
O1 K2 Sm2 39.37(3) 13_666 .
O1 K2 Sm2 140.63(3) 4_664 .
O3 K2 Sm2 90.0 2 .
O3 K2 Sm2 90.0 1_565 .
O3 K2 Sm2 90.0 3_665 .
Sm2 K2 Sm2 180.0 16_556 .
O1 K2 Si1 25.71(4) 15_556 2
O1 K2 Si1 130.68(4) 5_564 2
O1 K2 Si1 75.87(4) 6_554 2
O1 K2 Si1 89.71(4) 14_566 2
O1 K2 Si1 85.46(4) 13_666 2
O1 K2 Si1 125.28(4) 4_664 2
O3 K2 Si1 26.98(2) 2 2
O3 K2 Si1 107.91(6) 1_565 2
O3 K2 Si1 125.71(6) 3_665 2
Sm2 K2 Si1 115.137(13) 16_556 2
Sm2 K2 Si1 64.863(13) . 2
O2 K3 O2 180.00(11) 15_445 3_665
O2 K3 O2 68.00(8) 15_445 14_565
O2 K3 O2 112.00(8) 3_665 14_565
O2 K3 O2 112.00(8) 15_445 2_545
O2 K3 O2 68.00(8) 3_665 2_545
O2 K3 O2 180.00(10) 14_565 2_545
O2 K3 O2 68.00(8) 15_445 13_655
O2 K3 O2 112.00(8) 3_665 13_655
O2 K3 O2 68.00(8) 14_565 13_655
O2 K3 O2 112.00(8) 2_545 13_655
O2 K3 O2 112.00(8) 15_445 1_455
O2 K3 O2 68.00(8) 3_665 1_455
O2 K3 O2 112.00(8) 14_565 1_455
O2 K3 O2 68.00(8) 2_545 1_455
O2 K3 O2 180.00(10) 13_655 1_455
O2 K3 K1 54.391(12) 15_445 13
O2 K3 K1 125.609(12) 3_665 13
O2 K3 K1 54.391(12) 14_565 13
O2 K3 K1 125.609(12) 2_545 13
O2 K3 K1 108.52(5) 13_655 13
O2 K3 K1 71.48(5) 1_455 13
O2 K3 K1 125.609(12) 15_445 2
O2 K3 K1 54.391(12) 3_665 2
O2 K3 K1 71.48(5) 14_565 2
O2 K3 K1 108.52(5) 2_545 2
O2 K3 K1 125.609(12) 13_655 2
O2 K3 K1 54.391(12) 1_455 2
K1 K3 K1 72.841(15) 13 2
O2 K3 K1 54.391(12) 15_445 14
O2 K3 K1 125.609(12) 3_665 14
O2 K3 K1 108.52(5) 14_565 14
O2 K3 K1 71.48(5) 2_545 14
O2 K3 K1 54.391(12) 13_655 14
O2 K3 K1 125.609(12) 1_455 14
K1 K3 K1 107.159(15) 13 14
K1 K3 K1 180.0 2 14
O2 K3 K1 71.48(5) 15_445 3
O2 K3 K1 108.52(5) 3_665 3
O2 K3 K1 125.609(12) 14_565 3
O2 K3 K1 54.391(12) 2_545 3
O2 K3 K1 125.609(12) 13_655 3
O2 K3 K1 54.391(12) 1_455 3
K1 K3 K1 72.841(15) 13 3
K1 K3 K1 107.159(15) 2 3
K1 K3 K1 72.841(15) 14 3
O2 K3 K1 108.52(5) 15_445 15
O2 K3 K1 71.48(5) 3_665 15
O2 K3 K1 54.391(12) 14_565 15
O2 K3 K1 125.609(12) 2_545 15
O2 K3 K1 54.391(12) 13_655 15
O2 K3 K1 125.609(12) 1_455 15
K1 K3 K1 107.159(15) 13 15
K1 K3 K1 72.841(15) 2 15
K1 K3 K1 107.159(15) 14 15
K1 K3 K1 180.0 3 15
O2 K3 K1 125.608(12) 15_445 .
O2 K3 K1 54.392(12) 3_665 .
O2 K3 K1 125.608(12) 14_565 .
O2 K3 K1 54.392(12) 2_545 .
O2 K3 K1 71.48(5) 13_655 .
O2 K3 K1 108.52(5) 1_455 .
K1 K3 K1 180.0 13 .
K1 K3 K1 107.160(15) 2 .
K1 K3 K1 72.840(15) 14 .
K1 K3 K1 107.160(15) 3 .
K1 K3 K1 72.840(15) 15 .
O1 Si1 O1 110.48(14) 14_556 12_556
O1 Si1 O2 111.17(8) 14_556 .
O1 Si1 O2 111.17(8) 12_556 .
O1 Si1 O3 106.58(10) 14_556 .
O1 Si1 O3 106.58(10) 12_556 .
O2 Si1 O3 110.67(15) . .
O1 Si1 K1 63.48(7) 14_556 .
O1 Si1 K1 63.48(7) 12_556 .
O2 Si1 K1 167.77(10) . .
O3 Si1 K1 81.56(12) . .
O1 Si1 K1 64.14(7) 14_556 13_655
O1 Si1 K1 64.15(7) 12_556 13_655
O2 Si1 K1 89.20(9) . 13_655
O3 Si1 K1 160.13(12) . 13_655
K1 Si1 K1 78.57(3) . 13_655
O1 Si1 K1 139.79(8) 14_556 2_655
O1 Si1 K1 53.00(7) 12_556 2_655
O2 Si1 K1 59.60(3) . 2_655
O3 Si1 K1 113.24(5) . 2_655
K1 Si1 K1 116.46(2) . 2_655
K1 Si1 K1 76.24(3) 13_655 2_655
O1 Si1 K1 53.00(7) 14_556 3_655
O1 Si1 K1 139.79(8) 12_556 3_655
O2 Si1 K1 59.60(3) . 3_655
O3 Si1 K1 113.24(5) . 3_655
K1 Si1 K1 116.46(2) . 3_655
K1 Si1 K1 76.24(3) 13_655 3_655
K1 Si1 K1 112.42(4) 2_655 3_655
O1 Si1 K2 51.96(7) 14_556 1_545
O1 Si1 K2 133.41(7) 12_556 1_545
O2 Si1 K2 115.42(5) . 1_545
O3 Si1 K2 56.25(4) . 1_545
K1 Si1 K2 70.852(16) . 1_545
K1 Si1 K2 115.965(17) 13_655 1_545
K1 Si1 K2 167.46(3) 2_655 1_545
K1 Si1 K2 69.981(15) 3_655 1_545
O1 Si1 K2 133.41(7) 14_556 7
O1 Si1 K2 51.96(7) 12_556 7
O2 Si1 K2 115.42(5) . 7
O3 Si1 K2 56.25(4) . 7
K1 Si1 K2 70.851(16) . 7
K1 Si1 K2 115.965(17) 13_655 7
K1 Si1 K2 69.982(15) 2_655 7
K1 Si1 K2 167.46(3) 3_655 7
K2 Si1 K2 104.98(2) 1_545 7
Si1 O1 Sm2 167.27(12) 15_556 13_666
Si1 O1 K1 99.47(8) 15_556 14_666
Sm2 O1 K1 89.17(6) 13_666 14_666
Si1 O1 K2 102.32(9) 15_556 13_666
Sm2 O1 K2 86.82(6) 13_666 13_666
K1 O1 K2 90.49(6) 14_666 13_666
Si1 O1 K1 87.86(8) 15_556 15_556
Sm2 O1 K1 83.88(6) 13_666 15_556
K1 O1 K1 172.48(7) 14_666 15_556
K2 O1 K1 86.25(5) 13_666 15_556
Si1 O1 K1 87.53(8) 15_556 3_666
Sm2 O1 K1 82.77(5) 13_666 3_666
K1 O1 K1 92.34(6) 14_666 3_666
K2 O1 K1 169.17(7) 13_666 3_666
K1 O1 K1 89.66(6) 15_556 3_666
Si1 O2 Sm1 140.53(14) . 1_655
Si1 O2 K3 129.28(12) . 1_655
Sm1 O2 K3 90.19(7) 1_655 1_655
Si1 O2 K1 92.25(5) . 3_655
Sm1 O2 K1 98.03(5) 1_655 3_655
K3 O2 K1 76.59(5) 1_655 3_655
Si1 O2 K1 92.25(5) . 2_655
Sm1 O2 K1 98.03(5) 1_655 2_655
K3 O2 K1 76.59(5) 1_655 2_655
K1 O2 K1 148.64(9) 3_655 2_655
Si1 O3 Si1 136.8(2) 16_556 .
Si1 O3 K2 96.770(14) 16_556 1_545
Si1 O3 K2 96.770(14) . 1_545
Si1 O3 K2 96.770(14) 16_556 7
Si1 O3 K2 96.770(14) . 7
K2 O3 K2 142.66(12) 1_545 7

loop_
_geom_bond_atom_site_label_1
_geom_bond_atom_site_label_2
_geom_bond_distance
_geom_bond_site_symmetry_2
Sm1 O2 2.338(2) 18_666
Sm1 O2 2.338(2) 2_545
Sm1 O2 2.338(2) 1_455
Sm1 O2 2.338(2) 3_665
Sm1 O2 2.338(2) 17_546
Sm1 O2 2.338(2) 16_456
Sm1 K3 3.62110(8) .
Sm1 K3 3.62110(8) 4
Sm1 K1 4.0279(8) 3
Sm1 K1 4.0279(8) 16_556
Sm1 K1 4.0279(8) 17_556
Sm1 K1 4.0279(8) 18_556
Sm2 O1 2.3003(17) 24_664
Sm2 O1 2.3003(17) 15_556
Sm2 O1 2.3003(17) 23_564
Sm2 O1 2.3003(17) 14_566
Sm2 O1 2.3003(17) 22_554
Sm2 O1 2.3003(17) 13_666
Sm2 K1 3.5867(5) 14_565
Sm2 K1 3.5867(5) 1_565
Sm2 K1 3.5867(5) 13_665
Sm2 K1 3.5867(5) 2
Sm2 K1 3.5867(5) 3_665
Sm2 K1 3.5867(5) 15
K1 O1 2.7853(19) 15_546
K1 O1 2.7853(19) 10_666
K1 O2 2.9696(9) 2_545
K1 O2 2.9696(9) 3_665
K1 O1 3.008(2) 12_556
K1 O1 3.008(2) 14_556
K1 O1 3.057(2) 24_654
K1 O1 3.057(2) 2_654
K1 Si1 3.3593(11) .
K1 Si1 3.3938(11) 13_655
K1 Si1 3.4402(6) 2_545
K1 Si1 3.4402(6) 3_665
K2 O1 2.9271(19) 15_556
K2 O1 2.9271(19) 5_564
K2 O1 2.9271(19) 6_554
K2 O1 2.9271(19) 14_566
K2 O1 2.9271(19) 13_666
K2 O1 2.9271(19) 4_664
K2 O3 3.0399(11) 2
K2 O3 3.0399(11) 1_565
K2 O3 3.0399(11) 3_665
K2 Sm2 3.62110(8) 16_556
K2 Si1 3.6306(5) 2
K3 O2 2.757(2) 15_445
K3 O2 2.757(2) 3_665
K3 O2 2.757(2) 14_565
K3 O2 2.757(2) 2_545
K3 O2 2.757(2) 13_655
K3 O2 2.757(2) 1_455
K3 K1 3.5529(9) 13
K3 K1 3.5529(9) 2
K3 K1 3.5529(9) 14
K3 K1 3.5529(9) 3
K3 K1 3.5529(9) 15
Si1 O1 1.6122(18) 14_556
Si1 O1 1.6122(18) 12_556
Si1 O2 1.624(2) .
Si1 O3 1.6589(16) .
Si1 K1 3.3938(11) 13_655
Si1 K1 3.4402(6) 2_655
Si1 K1 3.4402(6) 3_655
Si1 K2 3.6307(5) 1_545
Si1 K2 3.6307(5) 7
O1 Si1 1.6122(18) 15_556
O1 Sm2 2.3002(17) 13_666
O1 K1 2.7854(19) 14_666
O1 K2 2.9271(19) 13_666
O1 K1 3.008(2) 15_556
O1 K1 3.057(2) 3_666
O2 Sm1 2.338(2) 1_655
O2 K3 2.757(2) 1_655
O2 K1 2.9695(9) 3_655
O2 K1 2.9695(9) 2_655
O3 Si1 1.6588(16) 16_556
O3 K2 3.0399(11) 1_545
O3 K2 3.0399(11) 7
